data_2200159
loop_
_publ_author_name
'Schlummer, Bj\"orn'
'Massa, Werner'
'Bach, Thorsten'

_publ_section_title
;A new heterocylic ring system in
 (4<i>SR</i>,6<i>SR</i>)-6-(2-phenylethyl)-4-phenyl-1,4,3-oxathiazin-2(6<i>H</i>)-one
;
_journal_issue 3
_journal_name_full 'Acta Crystallographica Section E'
_journal_page_first o252
_journal_page_last o253
_journal_paper_doi 10.1107/S160053680100304X
_journal_volume 57
_journal_year 2001
_chemical_formula_iupac 'C17 H17 N O2 S'
_chemical_formula_moiety 'C17 H17 N O2 S'
_chemical_formula_sum 'C17 H17 N O2 S'
_chemical_formula_weight 299.38
_chemical_name_systematic
;
(4SR,6SR)-6-(2-Phenylethyl)-4-phenyl-1,4,3-oxathiazin-2(6H)-one
;
_space_group_IT_number 61
_symmetry_cell_setting orthorhombic
_symmetry_space_group_name_Hall '-P 2ac 2ab'
_symmetry_space_group_name_H-M 'P b c a'
_audit_creation_method SHELXL-97
_cell_angle_alpha 90.00
_cell_angle_beta 90.00
_cell_angle_gamma 90.00
_cell_formula_units_Z 8
_cell_length_a 9.0561(4)
_cell_length_b 11.5330(5)
_cell_length_c 28.0118(13)
_cell_measurement_reflns_used 25
_cell_measurement_temperature 213(2)
_cell_measurement_theta_max 19.9
_cell_measurement_theta_min 18.2
_cell_volume 2925.7(2)
_computing_cell_refinement 'CAD-4 EXPRESS'
_computing_data_collection 'CAD-4 EXPRESS (Enraf-Nonius, 1993)'
_computing_data_reduction 'XCAD4 (Harms, 1997)'
_computing_molecular_graphics 'DIAMOND (Brandenburg, 1999)'
_computing_publication_material SHELXL97
_computing_structure_refinement 'SHELXL97 (Sheldrick, 1997)'
_computing_structure_solution 'SHELXS97 (Sheldrick, 1997)'
_diffrn_ambient_temperature 213(2)
_diffrn_measured_fraction_theta_full .999
_diffrn_measured_fraction_theta_max .999
_diffrn_measurement_device_type 'Enraf-Nonius CAD-4'
_diffrn_measurement_method \w
_diffrn_radiation_monochromator graphite
_diffrn_radiation_source 'fine-focus sealed tube'
_diffrn_radiation_type CuK\a
_diffrn_radiation_wavelength 1.54178
_diffrn_reflns_av_R_equivalents .0455
_diffrn_reflns_av_sigmaI/netI .0506
_diffrn_reflns_limit_h_max 11
_diffrn_reflns_limit_h_min 0
_diffrn_reflns_limit_k_max 14
_diffrn_reflns_limit_k_min 0
_diffrn_reflns_limit_l_max 34
_diffrn_reflns_limit_l_min -34
_diffrn_reflns_number 5578
_diffrn_reflns_theta_full 70.26
_diffrn_reflns_theta_max 70.26
_diffrn_reflns_theta_min 3.16
_diffrn_standards_decay_% 1.9
_diffrn_standards_interval_time 120
_diffrn_standards_number 2
_exptl_absorpt_coefficient_mu 1.994
_exptl_absorpt_correction_T_max .886
_exptl_absorpt_correction_T_min .636
_exptl_absorpt_correction_type numerical
_exptl_absorpt_process_details 'via indexed faces (SHELXTL; Sheldrick, 1996)'
_exptl_crystal_colour colourless
_exptl_crystal_density_diffrn 1.359
_exptl_crystal_density_method 'not measured'
_exptl_crystal_description 'square plate'
_exptl_crystal_F_000 1264
_exptl_crystal_size_max .25
_exptl_crystal_size_mid .22
_exptl_crystal_size_min .06
_refine_diff_density_max .255
_refine_diff_density_min -.489
_refine_ls_extinction_coef .00049(9)
_refine_ls_extinction_method SHELXL97
_refine_ls_goodness_of_fit_ref 1.047
_refine_ls_hydrogen_treatment constr
_refine_ls_matrix_type full
_refine_ls_number_parameters 191
_refine_ls_number_reflns 2779
_refine_ls_number_restraints 0
_refine_ls_restrained_S_all 1.047
_refine_ls_R_factor_all .0518
_refine_ls_R_factor_gt .0385
_refine_ls_shift/su_max .001
_refine_ls_shift/su_mean .000
_refine_ls_structure_factor_coef Fsqd
_refine_ls_weighting_details 'calc w = 1/[\s^2^(Fo^2^)+(0.0482P)^2^+0.7475P] where P = (Fo^2^+2Fc^2^)/3'
_refine_ls_weighting_scheme calc
_refine_ls_wR_factor_ref .1055
_reflns_number_gt 2222
_reflns_number_total 2779
_reflns_threshold_expression I>2\s(I)
_cod_data_source_file cv6005.cif
_cod_data_source_block bs377b
_cod_database_code 2200159

loop_
_symmetry_equiv_pos_as_xyz
'x, y, z'
'-x+1/2, -y, z+1/2'
'-x, y+1/2, -z+1/2'
'x+1/2, -y+1/2, -z'
'-x, -y, -z'
'x-1/2, y, -z-1/2'
'x, -y-1/2, z-1/2'
'-x-1/2, y-1/2, z'

loop_
_atom_site_label
_atom_site_fract_x
_atom_site_fract_y
_atom_site_fract_z
_atom_site_U_iso_or_equiv
_atom_site_adp_type
_atom_site_calc_flag
_atom_site_refinement_flags
_atom_site_occupancy
_atom_site_disorder_assembly
_atom_site_disorder_group
_atom_site_type_symbol
O1 .41569(15) .74573(11) .57084(5) .0282(3) Uani d . 1 . . O
C2 .3501(2) .65490(16) .54712(7) .0287(4) Uani d . 1 . . C
O2 .39286(16) .55847(11) .55811(5) .0360(4) Uani d . 1 . . O
N3 .23811(19) .67350(14) .51586(6) .0330(4) Uani d . 1 . . N
S4 .21478(5) .79553(4) .488402(17) .02732(15) Uani d . 1 . . S
C5 .3537(2) .89111(15) .51218(6) .0260(4) Uani d . 1 . . C
H5B .4493 .8771 .4969 .031 Uiso calc R 1 . . H
H5A .3259 .9724 .5073 .031 Uiso calc R 1 . . H
C6 .3606(2) .86256(15) .56495(7) .0252(4) Uani d . 1 . . C
H6 .2611 .8693 .5793 .030 Uiso calc R 1 . . H
C7 .2856(2) .77366(17) .42934(7) .0289(4) Uani d . 1 . . C
C8 .2289(2) .84315(18) .39375(7) .0331(5) Uani d . 1 . . C
H8 .1562 .8988 .4007 .040 Uiso calc R 1 . . H
C9 .2810(3) .8295(2) .34747(8) .0432(6) Uani d . 1 . . C
H9 .2442 .8763 .3227 .052 Uiso calc R 1 . . H
C10 .3875(3) .7465(2) .33799(9) .0498(6) Uani d . 1 . . C
H10 .4236 .7377 .3067 .060 Uiso calc R 1 . . H
C11 .4415(3) .6763(2) .37408(9) .0484(6) Uani d . 1 . . C
H11 .5128 .6195 .3671 .058 Uiso calc R 1 . . H
C12 .3911(2) .68919(19) .42039(8) .0379(5) Uani d . 1 . . C
H12 .4273 .6420 .4451 .045 Uiso calc R 1 . . H
C13 .4683(2) .94188(17) .59093(7) .0295(4) Uani d . 1 . . C
H13A .4404 1.0226 .5848 .035 Uiso calc R 1 . . H
H13B .5674 .9299 .5778 .035 Uiso calc R 1 . . H
C14 .4737(2) .92227(18) .64498(7) .0330(4) Uani d . 1 . . C
H14B .4952 .8402 .6509 .040 Uiso calc R 1 . . H
H14A .5559 .9675 .6581 .040 Uiso calc R 1 . . H
C15 .3349(2) .95408(17) .67191(7) .0318(4) Uani d . 1 . . C
C16 .2552(3) 1.05343(18) .66148(8) .0382(5) Uani d . 1 . . C
H16 .2872 1.1024 .6367 .046 Uiso calc R 1 . . H
C17 .1284(3) 1.0819(2) .68708(9) .0460(6) Uani d . 1 . . C
H17 .0742 1.1484 .6788 .055 Uiso calc R 1 . . H
C18 .0817(3) 1.0134(2) .72454(9) .0486(6) Uani d . 1 . . C
H18 -.0025 1.0337 .7423 .058 Uiso calc R 1 . . H
C19 .1602(3) .9152(2) .73545(8) .0487(6) Uani d . 1 . . C
H19 .1296 .8677 .7609 .058 Uiso calc R 1 . . H
C20 .2845(3) .8853(2) .70924(8) .0407(5) Uani d . 1 . . C
H20 .3359 .8170 .7169 .049 Uiso calc R 1 . . H

loop_
_atom_site_aniso_label
_atom_site_aniso_U_11
_atom_site_aniso_U_22
_atom_site_aniso_U_33
_atom_site_aniso_U_12
_atom_site_aniso_U_13
_atom_site_aniso_U_23
O1 .0283(7) .0260(6) .0303(7) -.0006(5) -.0050(6) .0000(6)
C2 .0261(9) .0319(10) .0281(10) -.0038(8) .0038(8) .0003(8)
O2 .0386(8) .0278(7) .0417(9) .0003(6) -.0017(7) .0045(6)
N3 .0298(9) .0312(8) .0381(10) -.0094(7) -.0068(8) .0054(7)
S4 .0214(2) .0337(3) .0269(3) -.00003(18) -.00068(17) -.00076(19)
C5 .0264(9) .0254(9) .0261(10) -.0012(7) .0005(8) -.0009(7)
C6 .0244(9) .0258(9) .0255(9) .0021(8) .0018(7) -.0009(8)
C7 .0235(10) .0356(10) .0277(10) -.0049(8) .0002(8) -.0045(8)
C8 .0279(10) .0383(11) .0332(11) -.0039(9) -.0001(9) -.0002(9)
C9 .0406(13) .0565(14) .0325(12) -.0103(11) -.0020(9) .0026(11)
C10 .0428(13) .0747(16) .0319(12) -.0082(12) .0077(10) -.0150(13)
C11 .0378(13) .0629(15) .0444(14) .0062(11) .0022(10) -.0188(12)
C12 .0315(11) .0446(12) .0376(12) .0043(9) -.0030(9) -.0093(10)
C13 .0289(9) .0320(9) .0276(10) -.0043(8) .0004(8) -.0014(8)
C14 .0337(10) .0364(10) .0288(10) -.0042(9) -.0062(8) -.0002(9)
C15 .0373(11) .0351(10) .0230(9) -.0068(9) -.0050(8) -.0039(8)
C16 .0474(12) .0347(11) .0323(11) -.0005(9) -.0016(10) .0005(9)
C17 .0488(14) .0434(12) .0458(14) .0046(11) .0003(11) -.0051(11)
C18 .0494(14) .0563(14) .0399(13) -.0014(12) .0089(11) -.0096(12)
C19 .0555(15) .0573(14) .0333(12) -.0081(12) .0082(12) .0031(11)
C20 .0482(14) .0424(12) .0316(11) -.0013(10) -.0020(10) .0034(10)

loop_
_atom_type_symbol
_atom_type_description
_atom_type_scat_dispersion_real
_atom_type_scat_dispersion_imag
_atom_type_scat_source
C C .0181 .0091 'International Tables Vol C Tables 4.2.6.8 and 6.1.1.4'
H H .0000 .0000 'International Tables Vol C Tables 4.2.6.8 and 6.1.1.4'
N N .0311 .0180 'International Tables Vol C Tables 4.2.6.8 and 6.1.1.4'
O O .0492 .0322 'International Tables Vol C Tables 4.2.6.8 and 6.1.1.4'
S S .3331 .5567 'International Tables Vol C Tables 4.2.6.8 and 6.1.1.4'

loop_
_geom_angle_atom_site_label_1
_geom_angle_atom_site_label_2
_geom_angle_atom_site_label_3
_geom_angle
_geom_angle_publ_flag
C2 O1 C6 120.37(15) yes
O2 C2 N3 123.06(18) yes
O2 C2 O1 115.86(18) yes
N3 C2 O1 120.94(17) yes
C2 N3 S4 122.82(14) yes
N3 S4 C7 105.65(9) yes
N3 S4 C5 105.40(9) yes
C7 S4 C5 100.24(9) yes
C6 C5 S4 104.89(12) yes
O1 C6 C5 109.15(14) yes
O1 C6 C13 106.54(15) yes
C5 C6 C13 111.25(15) yes
C8 C7 C12 122.3(2) no
C8 C7 S4 116.91(15) yes
C12 C7 S4 120.81(16) yes
C7 C8 C9 118.9(2) no
C10 C9 C8 119.6(2) no
C11 C10 C9 120.7(2) no
C10 C11 C12 120.4(2) no
C11 C12 C7 118.2(2) no
C6 C13 C14 113.86(16) yes
C15 C14 C13 115.52(17) yes
C16 C15 C20 117.4(2) no
C16 C15 C14 121.94(19) no
C20 C15 C14 120.67(19) no
C15 C16 C17 121.1(2) no
C18 C17 C16 120.6(2) no
C19 C18 C17 118.9(2) no
C18 C19 C20 120.5(2) no
C19 C20 C15 121.5(2) no

loop_
_geom_bond_atom_site_label_1
_geom_bond_atom_site_label_2
_geom_bond_site_symmetry_2
_geom_bond_distance
_geom_bond_publ_flag
O1 C2 . 1.375(2) yes
O1 C6 . 1.446(2) yes
C2 O2 . 1.217(2) yes
C2 N3 . 1.357(3) yes
N3 S4 . 1.6176(17) yes
S4 C7 . 1.792(2) yes
S4 C5 . 1.8002(19) yes
C5 C6 . 1.516(2) yes
C6 C13 . 1.522(3) yes
C7 C8 . 1.378(3) no
C7 C12 . 1.387(3) no
C8 C9 . 1.388(3) no
C9 C10 . 1.385(3) no
C10 C11 . 1.384(4) no
C11 C12 . 1.383(3) no
C13 C14 . 1.532(3) yes
C14 C15 . 1.511(3) yes
C15 C16 . 1.385(3) no
C15 C20 . 1.389(3) no
C16 C17 . 1.393(3) no
C17 C18 . 1.380(3) no
C18 C19 . 1.372(4) no
C19 C20 . 1.387(3) no

loop_
_geom_torsion_atom_site_label_1
_geom_torsion_atom_site_label_2
_geom_torsion_atom_site_label_3
_geom_torsion_atom_site_label_4
_geom_torsion
_geom_torsion_publ_flag
C6 O1 C2 O2 -172.27(17) yes
C6 O1 C2 N3 3.6(3) yes
O2 C2 N3 S4 -159.80(16) yes
O1 C2 N3 S4 24.6(3) yes
C2 N3 S4 C7 101.39(18) yes
C2 N3 S4 C5 -4.2(2) yes
N3 S4 C5 C6 -38.78(14) yes
C7 S4 C5 C6 -148.29(13) yes
C2 O1 C6 C5 -53.1(2) yes
C2 O1 C6 C13 -173.30(16) yes
S4 C5 C6 O1 65.97(16) yes
S4 C5 C6 C13 -176.75(13) yes
N3 S4 C7 C8 154.71(15) yes
C5 S4 C7 C8 -95.97(16) yes
N3 S4 C7 C12 -24.42(18) no
C5 S4 C7 C12 84.90(17) no
C12 C7 C8 C9 -1.1(3) no
S4 C7 C8 C9 179.77(16) no
C7 C8 C9 C10 .3(3) no
C8 C9 C10 C11 .7(4) no
C9 C10 C11 C12 -.9(4) no
C10 C11 C12 C7 .2(3) no
C8 C7 C12 C11 .9(3) no
S4 C7 C12 C11 179.94(17) no
O1 C6 C13 C14 -64.6(2) yes
C5 C6 C13 C14 176.58(16) yes
C6 C13 C14 C15 -67.0(2) yes
C13 C14 C15 C16 -41.3(3) yes
C13 C14 C15 C20 140.4(2) no
C20 C15 C16 C17 -.9(3) no
C14 C15 C16 C17 -179.2(2) no
C15 C16 C17 C18 2.0(4) no
C16 C17 C18 C19 -1.5(4) no
C17 C18 C19 C20 .0(4) no
C18 C19 C20 C15 1.1(4) no
C16 C15 C20 C19 -.6(3) no
C14 C15 C20 C19 177.7(2) no
